data_4066984
loop_
_publ_author_name
'Tsai, Jie-Hong'
'Lin, Shen-Ta'
'Yang, Richard Bing-Gong'
'Yap, Glenn P. A.'
'Ong, Tiow-Gan'

_publ_section_title
;
 Two-Way Street Transformation of Boronium and Borane Complexes
 Facilitated by Amino-Linked N-Heterocyclic Carbene
;
_journal_issue 18
_journal_name_full Organometallics
_journal_page_first 4004
_journal_paper_doi 10.1021/om100747j
_journal_volume 29
_journal_year 2010
_chemical_formula_sum 'C18 H30 B N3'
_chemical_formula_weight 299.26
_chemical_name_systematic
;
 ?
;
_space_group_IT_number 14
_symmetry_cell_setting monoclinic
_symmetry_space_group_name_Hall '-P 2yn'
_symmetry_space_group_name_H-M 'P 1 21/n 1'
_atom_sites_solution_hydrogens geom
_atom_sites_solution_primary direct
_atom_sites_solution_secondary difmap
_audit_creation_method SHELXL-97
_cell_angle_alpha 90.00
_cell_angle_beta 112.187(2)
_cell_angle_gamma 90.00
_cell_formula_units_Z 4
_cell_length_a 8.9370(7)
_cell_length_b 23.8169(15)
_cell_length_c 9.1486(7)
_cell_measurement_reflns_used 2828
_cell_measurement_temperature 296(2)
_cell_measurement_theta_max 27.11
_cell_measurement_theta_min 2.61
_cell_volume 1803.1(2)
_computing_cell_refinement 'SAINT (Bruker, 2002)'
_computing_data_collection 'SMART (Bruker, 2002)'
_computing_data_reduction SAINT
_computing_molecular_graphics 'SHELXTL (Sheldrick, 2001)'
_computing_publication_material 'SHELXTL (Sheldrick, 2001)'
_computing_structure_refinement 'SHELXL-97 (Sheldrick, 1997)'
_computing_structure_solution 'SHELXS-97 (Sheldrick, 1990)'
_diffrn_ambient_temperature 296(2)
_diffrn_detector_area_resol_mean 836.6
_diffrn_measured_fraction_theta_full 1.000
_diffrn_measured_fraction_theta_max 1.000
_diffrn_measurement_device_type 'Bruker AXS APEX diffractometer'
_diffrn_measurement_method \w
_diffrn_radiation_monochromator graphite
_diffrn_radiation_source 'fine-focus sealed tube'
_diffrn_radiation_type MoK\a
_diffrn_radiation_wavelength 0.71073
_diffrn_reflns_av_R_equivalents 0.0405
_diffrn_reflns_av_sigmaI/netI 0.0435
_diffrn_reflns_limit_h_max 11
_diffrn_reflns_limit_h_min -11
_diffrn_reflns_limit_k_max 25
_diffrn_reflns_limit_k_min -30
_diffrn_reflns_limit_l_max 11
_diffrn_reflns_limit_l_min -11
_diffrn_reflns_number 15577
_diffrn_reflns_theta_full 25.00
_diffrn_reflns_theta_max 27.10
_diffrn_reflns_theta_min 2.55
_diffrn_standards_decay_% 1
_diffrn_standards_interval_count 0
_diffrn_standards_interval_time 0
_diffrn_standards_number 0
_exptl_absorpt_coefficient_mu 0.065
_exptl_absorpt_correction_type multi-scan
_exptl_absorpt_process_details 'SADABS (Sheldrick, 2003)'
_exptl_crystal_colour colourless
_exptl_crystal_density_diffrn 1.102
_exptl_crystal_density_method 'not measured'
_exptl_crystal_F_000 656
_exptl_crystal_size_max 0.20
_exptl_crystal_size_mid 0.20
_exptl_crystal_size_min 0.18
_refine_diff_density_max 0.260
_refine_diff_density_min -0.237
_refine_diff_density_rms 0.046
_refine_ls_extinction_method none
_refine_ls_goodness_of_fit_ref 1.056
_refine_ls_hydrogen_treatment mixed
_refine_ls_matrix_type full
_refine_ls_number_parameters 217
_refine_ls_number_reflns 3983
_refine_ls_number_restraints 6
_refine_ls_restrained_S_all 1.055
_refine_ls_R_factor_all 0.0705
_refine_ls_R_factor_gt 0.0479
_refine_ls_shift/su_max 0.000
_refine_ls_shift/su_mean 0.000
_refine_ls_structure_factor_coef Fsqd
_refine_ls_weighting_details 'calc w=1/[\s^2^(Fo^2^)+(0.0614P)^2^+0.4966P] where P=(Fo^2^+2Fc^2^)/3'
_refine_ls_weighting_scheme calc
_refine_ls_wR_factor_gt 0.1222
_refine_ls_wR_factor_ref 0.1364
_reflns_number_gt 2884
_reflns_number_total 3983
_reflns_threshold_expression >2sigma(I)
_cod_data_source_file om100747j_si_004.cif
_cod_data_source_block i11770
_cod_depositor_comments
;
The following automatic conversions were performed:

'_symmetry_cell_setting' value 'Monoclinic' changed to 'monoclinic'
according to /home/saulius/struct/CIF-dictionaries/cif_core.dic
dictionary named 'cif_core.dic' version 2.4.1 from 2010-06-29.

Automatic conversion script
Id: cif_fix_values 1715 2011-07-08 13:25:40Z adriana 
;
_cod_original_sg_symbol_H-M P2(1)/n
_cod_database_code 4066984

loop_
_symmetry_equiv_pos_as_xyz
'x, y, z'
'-x+1/2, y+1/2, -z+1/2'
'-x, -y, -z'
'x-1/2, -y-1/2, z-1/2'

loop_
_atom_site_label
_atom_site_type_symbol
_atom_site_fract_x
_atom_site_fract_y
_atom_site_fract_z
_atom_site_U_iso_or_equiv
_atom_site_adp_type
_atom_site_occupancy
_atom_site_symmetry_multiplicity
_atom_site_calc_flag
_atom_site_refinement_flags
B1 B 0.2262(2) 0.13227(8) 0.0421(2) 0.0222(4) Uani 1 1 d D
H1 H 0.2751(19) 0.1610(6) -0.0275(19) 0.027 Uiso 1 1 d D
H2 H 0.1160(17) 0.1520(6) 0.052(2) 0.027 Uiso 1 1 d D
H3 H 0.1932(18) 0.0902(5) -0.0185(19) 0.027 Uiso 1 1 d D
N1 N 0.42273(14) 0.07720(5) 0.29547(15) 0.0166(3) Uani 1 1 d .
N2 N 0.42752(15) 0.16682(5) 0.31921(15) 0.0192(3) Uani 1 1 d .
N3 N 0.46556(15) 0.30961(5) 0.17029(16) 0.0199(3) Uani 1 1 d .
H4 H 0.511(2) 0.3277(7) 0.263(2) 0.024 Uiso 1 1 d .
C1 C 0.24483(17) -0.00488(6) 0.20726(17) 0.0183(3) Uani 1 1 d .
C2 C 0.22334(17) -0.05983(6) 0.15196(18) 0.0197(3) Uani 1 1 d .
H2A H 0.1249 -0.0775 0.1325 0.024 Uiso 1 1 calc R
C3 C 0.34531(18) -0.08915(6) 0.12495(18) 0.0200(3) Uani 1 1 d .
C4 C 0.49114(18) -0.06193(6) 0.15295(18) 0.0199(3) Uani 1 1 d .
H4A H 0.5731 -0.0812 0.1349 0.024 Uiso 1 1 calc R
C5 C 0.51821(17) -0.00706(6) 0.20684(17) 0.0175(3) Uani 1 1 d .
C6 C 0.39374(17) 0.02069(6) 0.23371(17) 0.0164(3) Uani 1 1 d .
C7 C 0.11282(18) 0.02509(7) 0.2401(2) 0.0250(4) Uani 1 1 d .
H7A H 0.1534 0.0378 0.3476 0.037 Uiso 1 1 calc R
H7B H 0.0240 -0.0001 0.2230 0.037 Uiso 1 1 calc R
H7C H 0.0767 0.0567 0.1706 0.037 Uiso 1 1 calc R
C8 C 0.3192(2) -0.14875(7) 0.0656(2) 0.0284(4) Uani 1 1 d .
H8A H 0.3587 -0.1530 -0.0178 0.043 Uiso 1 1 calc R
H8B H 0.2059 -0.1573 0.0264 0.043 Uiso 1 1 calc R
H8C H 0.3763 -0.1739 0.1505 0.043 Uiso 1 1 calc R
C9 C 0.67831(18) 0.02063(6) 0.23379(19) 0.0225(3) Uani 1 1 d .
H9A H 0.7256 0.0038 0.1660 0.034 Uiso 1 1 calc R
H9B H 0.7494 0.0158 0.3419 0.034 Uiso 1 1 calc R
H9C H 0.6618 0.0600 0.2105 0.034 Uiso 1 1 calc R
C10 C 0.35754(17) 0.12499(6) 0.21672(18) 0.0178(3) Uani 1 1 d .
C11 C 0.53201(18) 0.08968(7) 0.44578(18) 0.0209(3) Uani 1 1 d .
H11A H 0.5914 0.0640 0.5223 0.025 Uiso 1 1 calc R
C12 C 0.53587(19) 0.14570(7) 0.46000(19) 0.0220(3) Uani 1 1 d .
H12A H 0.5993 0.1664 0.5478 0.026 Uiso 1 1 calc R
C13 C 0.39559(19) 0.22649(6) 0.28312(19) 0.0215(3) Uani 1 1 d .
H13A H 0.4153 0.2470 0.3802 0.026 Uiso 1 1 calc R
H13B H 0.2829 0.2315 0.2155 0.026 Uiso 1 1 calc R
C14 C 0.50136(19) 0.25026(6) 0.2017(2) 0.0245(4) Uani 1 1 d .
H14A H 0.6144 0.2454 0.2686 0.029 Uiso 1 1 calc R
H14B H 0.4809 0.2304 0.1034 0.029 Uiso 1 1 calc R
C15 C 0.53206(18) 0.33625(6) 0.06113(19) 0.0219(3) Uani 1 1 d .
C16 C 0.4292(2) 0.31966(8) -0.1080(2) 0.0317(4) Uani 1 1 d .
H16A H 0.3202 0.3323 -0.1335 0.048 Uiso 1 1 calc R
H16B H 0.4300 0.2796 -0.1182 0.048 Uiso 1 1 calc R
H16C H 0.4724 0.3366 -0.1788 0.048 Uiso 1 1 calc R
C17 C 0.5179(2) 0.39913(7) 0.0813(2) 0.0275(4) Uani 1 1 d .
H17A H 0.4078 0.4084 0.0634 0.041 Uiso 1 1 calc R
H17B H 0.5505 0.4188 0.0066 0.041 Uiso 1 1 calc R
H17C H 0.5863 0.4099 0.1865 0.041 Uiso 1 1 calc R
C18 C 0.7090(2) 0.32093(7) 0.0973(2) 0.0295(4) Uani 1 1 d .
H18A H 0.7164 0.2819 0.0751 0.044 Uiso 1 1 calc R
H18B H 0.7719 0.3281 0.2067 0.044 Uiso 1 1 calc R
H18C H 0.7495 0.3432 0.0329 0.044 Uiso 1 1 calc R

loop_
_atom_site_aniso_label
_atom_site_aniso_U_11
_atom_site_aniso_U_22
_atom_site_aniso_U_33
_atom_site_aniso_U_23
_atom_site_aniso_U_13
_atom_site_aniso_U_12
B1 0.0210(9) 0.0227(9) 0.0198(9) 0.0041(8) 0.0042(8) 0.0021(7)
N1 0.0168(6) 0.0158(6) 0.0151(6) 0.0016(5) 0.0036(5) 0.0006(5)
N2 0.0200(6) 0.0174(7) 0.0196(7) 0.0010(5) 0.0067(6) 0.0003(5)
N3 0.0221(7) 0.0159(6) 0.0211(7) 0.0000(6) 0.0075(6) -0.0015(5)
C1 0.0179(7) 0.0194(8) 0.0155(7) 0.0039(6) 0.0040(6) 0.0009(6)
C2 0.0166(7) 0.0228(8) 0.0166(7) 0.0029(6) 0.0028(6) -0.0047(6)
C3 0.0232(8) 0.0169(8) 0.0164(8) 0.0020(6) 0.0037(6) -0.0017(6)
C4 0.0193(7) 0.0208(8) 0.0183(8) 0.0012(7) 0.0057(6) 0.0039(6)
C5 0.0158(7) 0.0183(8) 0.0155(7) 0.0034(6) 0.0028(6) 0.0009(6)
C6 0.0166(7) 0.0156(7) 0.0144(7) 0.0030(6) 0.0028(6) 0.0005(6)
C7 0.0211(8) 0.0266(9) 0.0291(9) 0.0033(7) 0.0116(7) 0.0015(7)
C8 0.0318(9) 0.0220(9) 0.0289(9) -0.0035(8) 0.0087(8) -0.0046(7)
C9 0.0164(7) 0.0238(8) 0.0255(8) 0.0007(7) 0.0058(7) -0.0004(6)
C10 0.0174(7) 0.0171(8) 0.0200(8) 0.0017(6) 0.0085(6) 0.0002(6)
C11 0.0201(7) 0.0228(8) 0.0161(8) 0.0026(7) 0.0025(6) 0.0008(6)
C12 0.0230(8) 0.0231(8) 0.0173(8) -0.0016(7) 0.0046(7) -0.0022(6)
C13 0.0255(8) 0.0136(7) 0.0262(9) 0.0015(7) 0.0107(7) 0.0028(6)
C14 0.0237(8) 0.0183(8) 0.0337(9) 0.0040(7) 0.0133(7) 0.0031(6)
C15 0.0219(8) 0.0231(8) 0.0204(8) 0.0001(7) 0.0075(7) -0.0043(6)
C16 0.0328(9) 0.0377(10) 0.0223(9) -0.0014(8) 0.0078(8) -0.0073(8)
C17 0.0307(9) 0.0243(9) 0.0273(9) 0.0040(7) 0.0108(8) -0.0044(7)
C18 0.0262(9) 0.0331(10) 0.0329(10) -0.0021(8) 0.0154(8) -0.0050(7)

loop_
_atom_type_symbol
_atom_type_description
_atom_type_scat_dispersion_real
_atom_type_scat_dispersion_imag
_atom_type_scat_source
C C 0.0033 0.0016 'International Tables Vol C Tables 4.2.6.8 and 6.1.1.4'
H H 0.0000 0.0000 'International Tables Vol C Tables 4.2.6.8 and 6.1.1.4'
B B 0.0013 0.0007 'International Tables Vol C Tables 4.2.6.8 and 6.1.1.4'
N N 0.0061 0.0033 'International Tables Vol C Tables 4.2.6.8 and 6.1.1.4'

loop_
_geom_angle_atom_site_label_1
_geom_angle_atom_site_label_2
_geom_angle_atom_site_label_3
_geom_angle
C10 N1 C11 110.37(12)
C10 N1 C6 126.64(13)
C11 N1 C6 122.89(12)
C10 N2 C12 110.91(12)
C10 N2 C13 124.12(13)
C12 N2 C13 124.95(13)
C14 N3 C15 115.77(12)
C2 C1 C6 117.68(13)
C2 C1 C7 120.59(13)
C6 C1 C7 121.72(14)
C1 C2 C3 121.78(13)
C4 C3 C2 118.41(14)
C4 C3 C8 120.85(14)
C2 C3 C8 120.74(13)
C5 C4 C3 122.07(14)
C4 C5 C6 117.81(13)
C4 C5 C9 119.86(13)
C6 C5 C9 122.33(13)
C5 C6 C1 122.26(13)
C5 C6 N1 118.27(12)
C1 C6 N1 119.44(12)
N2 C10 N1 104.91(13)
N2 C10 B1 126.05(13)
N1 C10 B1 129.04(13)
C12 C11 N1 107.01(13)
C11 C12 N2 106.80(14)
N2 C13 C14 111.65(12)
N3 C14 C13 109.18(12)
N3 C15 C16 109.33(13)
N3 C15 C17 105.47(12)
C16 C15 C17 109.43(14)
N3 C15 C18 113.31(13)
C16 C15 C18 109.61(14)
C17 C15 C18 109.57(13)

loop_
_geom_bond_atom_site_label_1
_geom_bond_atom_site_label_2
_geom_bond_distance
B1 C10 1.595(2)
N1 C10 1.3553(18)
N1 C11 1.3852(19)
N1 C6 1.4449(18)
N2 C10 1.3491(19)
N2 C12 1.381(2)
N2 C13 1.4625(18)
N3 C14 1.4537(19)
N3 C15 1.4838(19)
C1 C2 1.390(2)
C1 C6 1.3990(19)
C1 C7 1.503(2)
C2 C3 1.393(2)
C3 C4 1.390(2)
C3 C8 1.506(2)
C4 C5 1.385(2)
C5 C6 1.3933(19)
C5 C9 1.5090(19)
C11 C12 1.340(2)
C13 C14 1.517(2)
C15 C16 1.523(2)
C15 C17 1.520(2)
C15 C18 1.532(2)

loop_
_geom_torsion_atom_site_label_1
_geom_torsion_atom_site_label_2
_geom_torsion_atom_site_label_3
_geom_torsion_atom_site_label_4
_geom_torsion
C6 C1 C2 C3 0.7(2)
C7 C1 C2 C3 -178.10(14)
C1 C2 C3 C4 -0.7(2)
C1 C2 C3 C8 179.75(14)
C2 C3 C4 C5 0.2(2)
C8 C3 C4 C5 179.71(14)
C3 C4 C5 C6 0.4(2)
C3 C4 C5 C9 -179.41(14)
C4 C5 C6 C1 -0.4(2)
C9 C5 C6 C1 179.39(13)
C4 C5 C6 N1 177.75(13)
C9 C5 C6 N1 -2.5(2)
C2 C1 C6 C5 -0.1(2)
C7 C1 C6 C5 178.64(14)
C2 C1 C6 N1 -178.23(13)
C7 C1 C6 N1 0.5(2)
C10 N1 C6 C5 109.29(16)
C11 N1 C6 C5 -66.83(18)
C10 N1 C6 C1 -72.54(19)
C11 N1 C6 C1 111.34(16)
C12 N2 C10 N1 0.36(15)
C13 N2 C10 N1 178.68(12)
C12 N2 C10 B1 -179.98(14)
C13 N2 C10 B1 -1.7(2)
C11 N1 C10 N2 0.13(15)
C6 N1 C10 N2 -176.40(12)
C11 N1 C10 B1 -179.51(14)
C6 N1 C10 B1 4.0(2)
C10 N1 C11 C12 -0.58(16)
C6 N1 C11 C12 176.11(12)
N1 C11 C12 N2 0.77(16)
C10 N2 C12 C11 -0.73(16)
C13 N2 C12 C11 -179.03(13)
C10 N2 C13 C14 -85.44(17)
C12 N2 C13 C14 92.64(17)
C15 N3 C14 C13 -167.26(13)
N2 C13 C14 N3 -179.43(13)
C14 N3 C15 C16 76.94(17)
C14 N3 C15 C17 -165.48(13)
C14 N3 C15 C18 -45.63(18)
